data_4339288
loop_
_publ_author_name
'Ohashi, Masato'
'Shima, Asuka'
'R\"uffer, Tobias'
'Mizomoto, Hitoshi'
'Kaneda, Yutaka'
'Mashima, Kazushi'

_publ_section_title
;
 Linear metal-metal-bonded tetranuclear M-Mo-Mo-M complexes (M = Ir and
 Rh): oxidative metal-metal bond formation in a tetrametallic system and
 1,4-addition reaction of alkyl halides.
;
_journal_issue 16
_journal_name_full 'Inorganic chemistry'
_journal_page_first 6702
_journal_page_last 6714
_journal_paper_doi 10.1021/ic062474q
_journal_volume 46
_journal_year 2007
_chemical_formula_moiety '(C104 H88 I2 Ir2 Mo2 N8 O4 P4 2+), 2(B C24 H20 1-), 3(C2 H4 Cl2), 2(H2 O)'
_chemical_formula_sum 'C158 H144 B2 Cl6 I2 Ir2 Mo2 N8 O6 P4'
_chemical_formula_weight 3439.09
_chemical_name_systematic
; 
 ? 
;
_space_group_IT_number 15
_symmetry_cell_setting monoclinic
_symmetry_Int_Tables_number 15
_symmetry_space_group_name_Hall '-C 2yc'
_symmetry_space_group_name_H-M 'C 1 2/c 1'
_atom_sites_solution_hydrogens geom
_atom_sites_solution_primary direct
_atom_sites_solution_secondary difmap
_cell_angle_alpha 90.00
_cell_angle_beta 126.749(4)
_cell_angle_gamma 90.00
_cell_formula_units_Z 4
_cell_length_a 33.885(3)
_cell_length_b 19.787(3)
_cell_length_c 27.629(3)
_cell_measurement_reflns_used 75045
_cell_measurement_temperature 114(1)
_cell_measurement_theta_max 30.99
_cell_measurement_theta_min 2.99
_cell_volume 14843(3)
_computing_cell_refinement 'Rigaku/RAPID Diffractometer Control'
_computing_data_collection 'Rigaku/RAPID Diffractometer Control'
_computing_data_reduction 'teXsan: PROCESS (MSC)'
_computing_molecular_graphics 'Ortep-3 (Louis J. Farrugia, 2005)'
_computing_publication_material 'SHELXL-97 and modified'
_computing_structure_refinement 'SHELXL-97 (Sheldrick, 1997)'
_computing_structure_solution SIR2004
_diffrn_ambient_temperature 114(1)
_diffrn_detector_area_resol_mean 10.00
_diffrn_measured_fraction_theta_full 0.997
_diffrn_measured_fraction_theta_max 0.997
_diffrn_measurement_device_details
;
RAPID: Eulerian 3-circle
;
_diffrn_measurement_device_type 'Rigaku RAXIS-RAPID Imaging Plate'
_diffrn_measurement_method \w
_diffrn_radiation_collimation ' 0.8 mm double pinhole '
_diffrn_radiation_detector 'imaging plate'
_diffrn_radiation_monochromator graphite
_diffrn_radiation_source 'normal-focus sealed tube'
_diffrn_radiation_type MoK\a
_diffrn_radiation_wavelength 0.71075
_diffrn_reflns_av_R_equivalents 0.1107
_diffrn_reflns_av_sigmaI/netI 0.0738
_diffrn_reflns_limit_h_max 45
_diffrn_reflns_limit_h_min -48
_diffrn_reflns_limit_k_max 28
_diffrn_reflns_limit_k_min -28
_diffrn_reflns_limit_l_max 38
_diffrn_reflns_limit_l_min -39
_diffrn_reflns_number 146593
_diffrn_reflns_reduction_process 'Lp corrections applied'
_diffrn_reflns_theta_full 30.51
_diffrn_reflns_theta_max 30.51
_diffrn_reflns_theta_min 2.99
_diffrn_source_current 40
_diffrn_source_power 50
_exptl_absorpt_coefficient_mu 2.577
_exptl_absorpt_correction_T_max 0.7697
_exptl_absorpt_correction_T_min 0.4836
_exptl_absorpt_correction_type multi-scan
_exptl_absorpt_process_details
;
Higashi, T. (1995). ABSCOR - Program for Absorption Correction, Rigaku
        Corporation, Tokyo, Japan.
;
_exptl_crystal_colour ' red '
_exptl_crystal_density_diffrn 1.539
_exptl_crystal_density_method 'not measured'
_exptl_crystal_description ' needle '
_exptl_crystal_F_000 6848
_exptl_crystal_preparation 'mounted on the CryoLoop with mineral oil and placed in N2 stream at 114(1) K'
_exptl_crystal_recrystallization_method 'crystallization from a solution of CH2ClCH2Cl/ether at ambient temperature'
_exptl_crystal_size_max 0.40
_exptl_crystal_size_mid 0.10
_exptl_crystal_size_min 0.10
_refine_diff_density_max 3.866
_refine_diff_density_min -2.927
_refine_diff_density_rms 0.204
_refine_ls_extinction_method none
_refine_ls_goodness_of_fit_ref 1.030
_refine_ls_hydrogen_treatment constr
_refine_ls_matrix_type full
_refine_ls_number_parameters 877
_refine_ls_number_reflns 22576
_refine_ls_number_restraints 3
_refine_ls_restrained_S_all 1.030
_refine_ls_R_factor_all 0.0999
_refine_ls_R_factor_gt 0.0586
_refine_ls_shift/su_max 0.001
_refine_ls_shift/su_mean 0.000
_refine_ls_structure_factor_coef Fsqd
_refine_ls_weighting_details 'calc w=1/[\s^2^(Fo^2^)+(0.0774P)^2^+108.6094P] where P=(Fo^2^+2Fc^2^)/3'
_refine_ls_weighting_scheme calc
_refine_ls_wR_factor_gt 0.1478
_refine_ls_wR_factor_ref 0.1691
_reflns_number_gt 14520
_reflns_number_total 22576
_reflns_threshold_expression >2sigma(I)
_cod_data_source_file ic062474q-file003.cif
_cod_data_source_block complex12
_cod_original_sg_symbol_Hall ' -C 2yc '
_cod_original_sg_symbol_H-M ' C 2/c '
_cod_database_code 4339288

loop_
_symmetry_equiv_pos_as_xyz
'x, y, z'
'-x, y, -z+1/2'
'x+1/2, y+1/2, z'
'-x+1/2, y+1/2, -z+1/2'
'-x, -y, -z'
'x, -y, z-1/2'
'-x+1/2, -y+1/2, -z'
'x+1/2, -y+1/2, z-1/2'

loop_
_atom_site_label
_atom_site_type_symbol
_atom_site_fract_x
_atom_site_fract_y
_atom_site_fract_z
_atom_site_U_iso_or_equiv
_atom_site_adp_type
_atom_site_occupancy
_atom_site_symmetry_multiplicity
_atom_site_calc_flag
_atom_site_refinement_flags
Ir1 Ir 0.0000 0.982864(15) 0.7500 0.01598(8) Uani 1 2 d S
Ir2 Ir 0.0000 0.599593(15) 0.7500 0.01496(7) Uani 1 2 d S
Mo1 Mo 0.0000 0.84425(3) 0.7500 0.01341(13) Uani 1 2 d S
Mo2 Mo 0.0000 0.73686(3) 0.7500 0.01358(13) Uani 1 2 d S
I1 I 0.0000 1.12316(3) 0.7500 0.03376(14) Uani 1 2 d S
I2 I 0.0000 0.45975(3) 0.7500 0.02588(12) Uani 1 2 d S
N1 N -0.07347(16) 0.8449(2) 0.7274(2) 0.0167(9) Uani 1 1 d .
N2 N 0.04432(17) 0.7357(2) 0.8481(2) 0.0178(9) Uani 1 1 d .
N3 N -0.00861(18) 0.9926(3) 0.8561(2) 0.0225(10) Uani 1 1 d .
N4 N 0.05180(17) 0.5957(2) 0.6873(2) 0.0196(10) Uani 1 1 d .
O1 O -0.06263(14) 0.73151(19) 0.74559(17) 0.0166(7) Uani 1 1 d .
O2 O 0.02943(14) 0.84911(19) 0.84064(17) 0.0178(8) Uani 1 1 d .
P1 P -0.08624(5) 0.97478(8) 0.68888(7) 0.0189(3) Uani 1 1 d .
P2 P 0.07191(5) 0.60639(7) 0.84922(6) 0.0167(3) Uani 1 1 d .
C1 C -0.1050(2) 0.8989(3) 0.7083(3) 0.0201(11) Uani 1 1 d .
C2 C -0.1493(2) 0.8956(3) 0.6991(3) 0.0262(13) Uani 1 1 d .
H2 H -0.1698 0.9345 0.6865 0.031 Uiso 1 1 calc R
C3 C -0.1642(2) 0.8336(3) 0.7088(3) 0.0280(13) Uani 1 1 d .
H3 H -0.1946 0.8305 0.7034 0.034 Uiso 1 1 calc R
C4 C -0.1347(2) 0.7782(3) 0.7259(3) 0.0233(12) Uani 1 1 d .
H4 H -0.1441 0.7362 0.7328 0.028 Uiso 1 1 calc R
C5 C -0.0897(2) 0.7843(3) 0.7332(3) 0.0196(11) Uani 1 1 d .
C6 C 0.06921(19) 0.6807(3) 0.8865(2) 0.0157(10) Uani 1 1 d .
C7 C 0.0930(2) 0.6838(3) 0.9474(2) 0.0201(11) Uani 1 1 d .
H7 H 0.1096 0.6453 0.9721 0.024 Uiso 1 1 calc R
C8 C 0.0924(2) 0.7447(3) 0.9731(3) 0.0233(12) Uani 1 1 d .
H8 H 0.1075 0.7471 1.0151 0.028 Uiso 1 1 calc R
C9 C 0.0703(2) 0.8003(3) 0.9375(2) 0.0204(11) Uani 1 1 d .
H9 H 0.0697 0.8417 0.9545 0.024 Uiso 1 1 calc R
C10 C 0.04795(19) 0.7959(3) 0.8746(2) 0.0183(10) Uani 1 1 d .
C11 C -0.1217(2) 1.0408(3) 0.6927(3) 0.0257(13) Uani 1 1 d .
C12 C -0.1090(4) 1.0670(6) 0.7445(4) 0.082(4) Uani 1 1 d .
H12 H -0.0782 1.0537 0.7804 0.098 Uiso 1 1 calc R
C13 C -0.1374(4) 1.1123(6) 0.7499(4) 0.071(3) Uani 1 1 d .
H13 H -0.1263 1.1278 0.7887 0.085 Uiso 1 1 calc R
C14 C -0.1787(5) 1.1333(6) 0.7025(5) 0.083(4) Uani 1 1 d .
H14 H -0.1977 1.1661 0.7053 0.099 Uiso 1 1 calc R
C15 C -0.1944(8) 1.1069(13) 0.6480(7) 0.243(17) Uani 1 1 d .
H15 H -0.2251 1.1212 0.6126 0.292 Uiso 1 1 calc R
C16 C -0.1664(5) 1.0589(8) 0.6428(5) 0.126(7) Uani 1 1 d .
H16 H -0.1788 1.0396 0.6047 0.152 Uiso 1 1 calc R
C17 C -0.1163(2) 0.9647(3) 0.6089(3) 0.0235(12) Uani 1 1 d .
C18 C -0.1443(3) 0.9076(4) 0.5774(3) 0.0318(15) Uani 1 1 d .
H18 H -0.1473 0.8721 0.5981 0.038 Uiso 1 1 calc R
C19 C -0.1678(3) 0.9029(4) 0.5152(3) 0.0387(17) Uani 1 1 d .
H19 H -0.1866 0.8637 0.4940 0.046 Uiso 1 1 calc R
C20 C -0.1643(3) 0.9534(4) 0.4845(3) 0.0369(16) Uani 1 1 d .
H20 H -0.1807 0.9497 0.4422 0.044 Uiso 1 1 calc R
C21 C -0.1364(3) 1.0107(4) 0.5157(3) 0.0375(16) Uani 1 1 d .
H21 H -0.1340 1.0463 0.4945 0.045 Uiso 1 1 calc R
C22 C -0.1119(2) 1.0160(3) 0.5779(3) 0.0285(14) Uani 1 1 d .
H22 H -0.0923 1.0546 0.5991 0.034 Uiso 1 1 calc R
C23 C 0.1281(2) 0.6177(3) 0.8567(2) 0.0193(11) Uani 1 1 d .
C24 C 0.1401(2) 0.5718(3) 0.8285(3) 0.0243(12) Uani 1 1 d .
H24 H 0.1187 0.5351 0.8058 0.029 Uiso 1 1 calc R
C25 C 0.1828(2) 0.5799(3) 0.8337(3) 0.0293(14) Uani 1 1 d .
H25 H 0.1908 0.5483 0.8149 0.035 Uiso 1 1 calc R
C26 C 0.2145(2) 0.6336(4) 0.8660(3) 0.0322(15) Uani 1 1 d .
H26 H 0.2435 0.6393 0.8684 0.039 Uiso 1 1 calc R
C27 C 0.2036(2) 0.6781(4) 0.8941(3) 0.0290(14) Uani 1 1 d .
H27 H 0.2256 0.7144 0.9168 0.035 Uiso 1 1 calc R
C28 C 0.1601(2) 0.6712(3) 0.8899(3) 0.0248(12) Uani 1 1 d .
H28 H 0.1528 0.7026 0.9095 0.030 Uiso 1 1 calc R
C29 C 0.0830(2) 0.5363(3) 0.8981(3) 0.0217(11) Uani 1 1 d .
C30 C 0.0543(2) 0.5285(3) 0.9187(3) 0.0272(13) Uani 1 1 d .
H30 H 0.0318 0.5632 0.9113 0.033 Uiso 1 1 calc R
C31 C 0.0581(3) 0.4706(3) 0.9499(3) 0.0308(14) Uani 1 1 d .
H31 H 0.0388 0.4661 0.9642 0.037 Uiso 1 1 calc R
C32 C 0.0901(3) 0.4199(4) 0.9599(3) 0.0344(15) Uani 1 1 d .
H32 H 0.0920 0.3795 0.9799 0.041 Uiso 1 1 calc R
C33 C 0.1195(3) 0.4278(3) 0.9409(3) 0.0335(15) Uani 1 1 d .
H33 H 0.1425 0.3936 0.9493 0.040 Uiso 1 1 calc R
C34 C 0.1157(2) 0.4845(3) 0.9100(3) 0.0278(13) Uani 1 1 d .
H34 H 0.1356 0.4887 0.8964 0.033 Uiso 1 1 calc R
C35 C -0.0029(2) 0.9858(3) 0.8198(3) 0.0205(11) Uani 1 1 d .
C36 C -0.0251(2) 1.0094(3) 0.8914(3) 0.0237(12) Uani 1 1 d .
C37 C -0.0505(2) 0.9605(3) 0.8987(3) 0.0248(12) Uani 1 1 d .
C38 C -0.0697(3) 0.9804(4) 0.9292(3) 0.0334(15) Uani 1 1 d .
H38 H -0.0872 0.9488 0.9356 0.040 Uiso 1 1 calc R
C39 C -0.0632(3) 1.0462(4) 0.9505(3) 0.0386(17) Uani 1 1 d .
H39 H -0.0769 1.0590 0.9708 0.046 Uiso 1 1 calc R
C40 C -0.0373(3) 1.0935(4) 0.9429(3) 0.0345(16) Uani 1 1 d .
H40 H -0.0333 1.1381 0.9579 0.041 Uiso 1 1 calc R
C41 C -0.0170(2) 1.0758(3) 0.9132(3) 0.0281(13) Uani 1 1 d .
C42 C -0.0576(3) 0.8906(4) 0.8745(3) 0.0331(15) Uani 1 1 d .
H42A H -0.0413 0.8863 0.8551 0.050 Uiso 1 1 calc R
H42B H -0.0929 0.8815 0.8449 0.050 Uiso 1 1 calc R
H42C H -0.0434 0.8580 0.9077 0.050 Uiso 1 1 calc R
C43 C 0.0119(3) 1.1260(4) 0.9052(3) 0.0362(16) Uani 1 1 d .
H43A H 0.0234 1.1046 0.8837 0.054 Uiso 1 1 calc R
H43B H 0.0403 1.1416 0.9448 0.054 Uiso 1 1 calc R
H43C H -0.0091 1.1647 0.8817 0.054 Uiso 1 1 calc R
C44 C 0.0344(2) 0.5990(3) 0.7128(3) 0.0191(11) Uani 1 1 d .
C45 C 0.0746(2) 0.5862(3) 0.6591(3) 0.0196(11) Uani 1 1 d .
C46 C 0.0736(2) 0.6386(3) 0.6248(3) 0.0201(11) Uani 1 1 d .
C47 C 0.0974(2) 0.6280(3) 0.5986(3) 0.0243(12) Uani 1 1 d .
H47 H 0.0965 0.6623 0.5739 0.029 Uiso 1 1 calc R
C48 C 0.1225(2) 0.5682(3) 0.6079(3) 0.0276(13) Uani 1 1 d .
H48 H 0.1403 0.5630 0.5916 0.033 Uiso 1 1 calc R
C49 C 0.1216(2) 0.5164(3) 0.6407(3) 0.0278(13) Uani 1 1 d .
H49 H 0.1382 0.4753 0.6461 0.033 Uiso 1 1 calc R
C50 C 0.0965(2) 0.5238(3) 0.6662(3) 0.0228(12) Uani 1 1 d .
C51 C 0.0466(2) 0.7039(3) 0.6157(3) 0.0279(13) Uani 1 1 d .
H51A H 0.0317 0.7014 0.6369 0.042 Uiso 1 1 calc R
H51B H 0.0208 0.7109 0.5725 0.042 Uiso 1 1 calc R
H51C H 0.0699 0.7417 0.6317 0.042 Uiso 1 1 calc R
C52 C 0.0926(3) 0.4648(3) 0.6973(3) 0.0335(15) Uani 1 1 d .
H52A H 0.1101 0.4260 0.6964 0.050 Uiso 1 1 calc R
H52B H 0.0579 0.4531 0.6765 0.050 Uiso 1 1 calc R
H52C H 0.1074 0.4767 0.7393 0.050 Uiso 1 1 calc R
B1 B 0.1873(2) 0.6754(3) 0.1605(3) 0.0223(13) Uani 1 1 d .
C53 C 0.1275(2) 0.6747(3) 0.1265(3) 0.0231(12) Uani 1 1 d .
C54 C 0.0939(2) 0.6382(3) 0.0743(3) 0.0315(15) Uani 1 1 d .
H54 H 0.1060 0.6121 0.0569 0.038 Uiso 1 1 calc R
C55 C 0.0433(3) 0.6378(4) 0.0461(4) 0.050(2) Uani 1 1 d .
H55 H 0.0219 0.6123 0.0102 0.061 Uiso 1 1 calc R
C56 C 0.0247(3) 0.6749(5) 0.0708(5) 0.059(3) Uani 1 1 d .
H56 H -0.0097 0.6748 0.0520 0.071 Uiso 1 1 calc R
C57 C 0.0566(3) 0.7125(4) 0.1232(5) 0.050(2) Uani 1 1 d .
H57 H 0.0442 0.7380 0.1406 0.060 Uiso 1 1 calc R
C58 C 0.1066(3) 0.7123(3) 0.1496(4) 0.0344(15) Uani 1 1 d .
H58 H 0.1279 0.7386 0.1849 0.041 Uiso 1 1 calc R
C59 C 0.2086(2) 0.7528(3) 0.1823(3) 0.0211(11) Uani 1 1 d .
C60 C 0.1800(2) 0.8116(3) 0.1525(3) 0.0240(12) Uani 1 1 d .
H60 H 0.1473 0.8061 0.1171 0.029 Uiso 1 1 calc R
C61 C 0.1976(2) 0.8767(3) 0.1725(3) 0.0249(12) Uani 1 1 d .
H61 H 0.1766 0.9143 0.1515 0.030 Uiso 1 1 calc R
C62 C 0.2459(2) 0.8869(3) 0.2234(3) 0.0297(13) Uani 1 1 d .
H62 H 0.2582 0.9313 0.2374 0.036 Uiso 1 1 calc R
C63 C 0.2753(2) 0.8316(3) 0.2530(3) 0.0278(13) Uani 1 1 d .
H63 H 0.3084 0.8377 0.2875 0.033 Uiso 1 1 calc R
C64 C 0.2568(2) 0.7659(3) 0.2325(3) 0.0251(12) Uani 1 1 d .
H64 H 0.2781 0.7286 0.2538 0.030 Uiso 1 1 calc R
C65 C 0.1994(2) 0.6470(3) 0.1149(3) 0.0237(12) Uani 1 1 d .
C66 C 0.1976(3) 0.5782(4) 0.1016(4) 0.0392(17) Uani 1 1 d .
H66 H 0.1894 0.5471 0.1205 0.047 Uiso 1 1 calc R
C67 C 0.2069(3) 0.5529(4) 0.0627(4) 0.0405(18) Uani 1 1 d .
H67 H 0.2048 0.5057 0.0554 0.049 Uiso 1 1 calc R
C68 C 0.2194(3) 0.5960(4) 0.0345(3) 0.0385(17) Uani 1 1 d .
H68 H 0.2263 0.5792 0.0080 0.046 Uiso 1 1 calc R
C69 C 0.2214(3) 0.6638(4) 0.0457(3) 0.0334(15) Uani 1 1 d .
H69 H 0.2296 0.6946 0.0266 0.040 Uiso 1 1 calc R
C70 C 0.2117(2) 0.6881(4) 0.0844(3) 0.0263(12) Uani 1 1 d .
H70 H 0.2135 0.7355 0.0908 0.032 Uiso 1 1 calc R
C71 C 0.2165(2) 0.6288(3) 0.2228(3) 0.0285(13) Uani 1 1 d .
C72 C 0.2586(3) 0.5901(3) 0.2428(4) 0.0380(17) Uani 1 1 d .
H72 H 0.2683 0.5873 0.2170 0.046 Uiso 1 1 calc R
C73 C 0.2863(3) 0.5564(4) 0.2964(4) 0.051(2) Uani 1 1 d .
H73 H 0.3147 0.5319 0.3075 0.062 Uiso 1 1 calc R
C74 C 0.2728(3) 0.5582(4) 0.3336(4) 0.056(3) Uani 1 1 d .
H74 H 0.2920 0.5351 0.3712 0.067 Uiso 1 1 calc R
C75 C 0.2307(4) 0.5939(4) 0.3170(4) 0.053(2) Uani 1 1 d .
H75 H 0.2208 0.5947 0.3428 0.063 Uiso 1 1 calc R
C76 C 0.2033(3) 0.6286(4) 0.2617(3) 0.0373(16) Uani 1 1 d .
H76 H 0.1747 0.6527 0.2505 0.045 Uiso 1 1 calc R
C77 C 0.6653(3) 0.2866(4) 0.6169(4) 0.045(2) Uani 1 1 d .
H77A H 0.6768 0.3266 0.6437 0.054 Uiso 1 1 calc R
H77B H 0.6575 0.2504 0.6348 0.054 Uiso 1 1 calc R
C78 C 0.7051(3) 0.2630(5) 0.6128(4) 0.051(2) Uani 1 1 d .
H78A H 0.7359 0.2566 0.6541 0.061 Uiso 1 1 calc R
H78B H 0.7113 0.2982 0.5926 0.061 Uiso 1 1 calc R
Cl1 Cl 0.68944(8) 0.18609(13) 0.57210(12) 0.0602(6) Uani 1 1 d .
Cl2 Cl 0.61107(9) 0.30794(13) 0.54409(10) 0.0566(6) Uani 1 1 d .
C79 C 0.0638(4) 0.2880(5) 0.8338(4) 0.020(2) Uani 0.50 1 d PD
H79A H 0.0299 0.2695 0.8084 0.024 Uiso 0.50 1 calc PR
H79B H 0.0612 0.3360 0.8418 0.024 Uiso 0.50 1 calc PR
C80 C 0.0835(5) 0.2860(8) 0.7980(6) 0.040(3) Uani 0.50 1 d PD
H80A H 0.0588 0.3055 0.7575 0.048 Uiso 0.50 1 calc PR
H80B H 0.0889 0.2383 0.7925 0.048 Uiso 0.50 1 calc PR
Cl3 Cl 0.09705(13) 0.24454(15) 0.90391(14) 0.0360(8) Uani 0.50 1 d PD
Cl4 Cl 0.13896(16) 0.3308(2) 0.8330(2) 0.0512(10) Uani 0.50 1 d PD
O3 O 0.2618(2) 0.3531(3) 0.9848(2) 0.0548(17) Uani 1 1 d .
H3A H 0.2383 0.3278 0.9697 0.066 Uiso 1 1 d .
H3B H 0.2533 0.3882 0.9791 0.066 Uiso 1 1 d .

loop_
_atom_site_aniso_label
_atom_site_aniso_U_11
_atom_site_aniso_U_22
_atom_site_aniso_U_33
_atom_site_aniso_U_23
_atom_site_aniso_U_13
_atom_site_aniso_U_12
Ir1 0.01877(14) 0.01360(15) 0.01576(15) 0.000 0.01044(12) 0.000
Ir2 0.01603(14) 0.01352(15) 0.01503(15) 0.000 0.00913(12) 0.000
Mo1 0.0134(3) 0.0133(3) 0.0132(3) 0.000 0.0077(2) 0.000
Mo2 0.0130(3) 0.0139(3) 0.0131(3) 0.000 0.0074(2) 0.000
I1 0.0518(4) 0.0175(3) 0.0387(4) 0.000 0.0307(3) 0.000
I2 0.0302(3) 0.0185(3) 0.0258(3) 0.000 0.0151(2) 0.000
N1 0.016(2) 0.019(2) 0.014(2) 0.0006(17) 0.0081(19) -0.0001(17)
N2 0.017(2) 0.017(2) 0.024(2) -0.0014(18) 0.0148(19) -0.0008(17)
N3 0.024(2) 0.025(3) 0.018(2) 0.0018(19) 0.012(2) 0.003(2)
N4 0.020(2) 0.017(2) 0.023(3) -0.0027(18) 0.013(2) -0.0015(17)
O1 0.0190(18) 0.0149(18) 0.0180(19) -0.0004(14) 0.0121(16) 0.0007(14)
O2 0.0201(19) 0.0152(19) 0.017(2) 0.0015(14) 0.0106(17) 0.0006(14)
P1 0.0191(7) 0.0178(7) 0.0184(7) 0.0025(5) 0.0104(6) 0.0030(5)
P2 0.0174(6) 0.0148(6) 0.0159(7) 0.0005(5) 0.0089(5) 0.0005(5)
C1 0.021(3) 0.019(3) 0.018(3) 0.005(2) 0.010(2) 0.002(2)
C2 0.022(3) 0.027(3) 0.033(3) 0.006(3) 0.019(3) 0.004(2)
C3 0.018(3) 0.031(3) 0.035(4) 0.000(3) 0.016(3) 0.002(2)
C4 0.024(3) 0.024(3) 0.024(3) 0.000(2) 0.015(2) -0.002(2)
C5 0.018(2) 0.016(3) 0.022(3) 0.001(2) 0.011(2) 0.000(2)
C6 0.017(2) 0.015(2) 0.015(2) 0.0005(19) 0.009(2) -0.0023(19)
C7 0.022(3) 0.023(3) 0.016(3) -0.003(2) 0.011(2) -0.004(2)
C8 0.026(3) 0.024(3) 0.012(3) 0.000(2) 0.007(2) 0.000(2)
C9 0.025(3) 0.018(3) 0.015(3) -0.001(2) 0.011(2) 0.001(2)
C10 0.014(2) 0.019(3) 0.018(3) -0.001(2) 0.008(2) 0.000(2)
C11 0.026(3) 0.021(3) 0.030(3) 0.003(2) 0.017(3) 0.009(2)
C12 0.071(6) 0.107(9) 0.032(5) -0.003(5) 0.012(4) 0.067(6)
C13 0.061(6) 0.082(7) 0.051(6) -0.025(5) 0.024(5) 0.030(5)
C14 0.118(9) 0.084(8) 0.087(8) 0.042(6) 0.083(8) 0.075(7)
C15 0.28(2) 0.38(3) 0.100(12) 0.135(16) 0.133(15) 0.31(3)
C16 0.129(11) 0.195(16) 0.047(6) 0.053(8) 0.049(7) 0.137(12)
C17 0.020(3) 0.029(3) 0.020(3) 0.002(2) 0.011(2) 0.004(2)
C18 0.033(3) 0.032(4) 0.023(3) -0.003(3) 0.013(3) 0.000(3)
C19 0.040(4) 0.039(4) 0.021(3) -0.007(3) 0.009(3) -0.004(3)
C20 0.039(4) 0.047(5) 0.019(3) -0.001(3) 0.013(3) 0.001(3)
C21 0.043(4) 0.036(4) 0.028(4) 0.008(3) 0.018(3) 0.002(3)
C22 0.027(3) 0.030(4) 0.026(3) 0.000(2) 0.015(3) -0.003(3)
C23 0.018(2) 0.021(3) 0.019(3) 0.007(2) 0.011(2) 0.004(2)
C24 0.020(3) 0.027(3) 0.024(3) 0.000(2) 0.012(2) 0.003(2)
C25 0.029(3) 0.031(3) 0.029(3) 0.004(3) 0.017(3) 0.009(3)
C26 0.022(3) 0.048(4) 0.026(3) 0.004(3) 0.015(3) 0.001(3)
C27 0.022(3) 0.037(4) 0.024(3) -0.001(3) 0.011(3) -0.004(3)
C28 0.023(3) 0.028(3) 0.025(3) 0.002(2) 0.016(3) 0.001(2)
C29 0.022(3) 0.022(3) 0.018(3) 0.001(2) 0.010(2) -0.001(2)
C30 0.027(3) 0.030(3) 0.022(3) 0.007(2) 0.013(3) 0.006(3)
C31 0.034(3) 0.029(3) 0.031(4) 0.010(3) 0.021(3) 0.002(3)
C32 0.041(4) 0.026(3) 0.026(4) 0.004(3) 0.014(3) -0.001(3)
C33 0.041(4) 0.018(3) 0.030(4) 0.004(2) 0.015(3) 0.005(3)
C34 0.027(3) 0.023(3) 0.027(3) 0.006(2) 0.013(3) 0.007(2)
C35 0.021(3) 0.012(3) 0.026(3) 0.001(2) 0.013(2) 0.001(2)
C36 0.030(3) 0.027(3) 0.020(3) 0.003(2) 0.018(3) 0.007(2)
C37 0.029(3) 0.027(3) 0.021(3) 0.002(2) 0.016(3) 0.003(2)
C38 0.040(4) 0.043(4) 0.029(4) 0.003(3) 0.027(3) 0.004(3)
C39 0.039(4) 0.052(5) 0.029(4) -0.003(3) 0.023(3) 0.009(3)
C40 0.037(4) 0.040(4) 0.029(4) -0.005(3) 0.021(3) 0.006(3)
C41 0.033(3) 0.028(3) 0.024(3) -0.006(2) 0.017(3) 0.002(3)
C42 0.042(4) 0.029(4) 0.040(4) 0.000(3) 0.031(3) 0.000(3)
C43 0.046(4) 0.029(4) 0.037(4) -0.008(3) 0.027(3) -0.003(3)
C44 0.016(2) 0.010(2) 0.024(3) -0.0004(19) 0.008(2) 0.0018(18)
C45 0.018(3) 0.025(3) 0.017(3) -0.008(2) 0.010(2) -0.005(2)
C46 0.019(3) 0.020(3) 0.019(3) -0.002(2) 0.010(2) -0.001(2)
C47 0.027(3) 0.029(3) 0.021(3) -0.001(2) 0.017(3) -0.001(2)
C48 0.028(3) 0.029(3) 0.034(4) -0.002(3) 0.023(3) 0.001(3)
C49 0.034(3) 0.026(3) 0.033(4) -0.003(2) 0.025(3) 0.003(3)
C50 0.024(3) 0.025(3) 0.025(3) -0.003(2) 0.017(3) 0.001(2)
C51 0.032(3) 0.025(3) 0.027(3) 0.003(2) 0.018(3) 0.006(3)
C52 0.048(4) 0.018(3) 0.047(4) -0.003(3) 0.035(4) 0.001(3)
B1 0.019(3) 0.020(3) 0.026(3) 0.002(2) 0.013(3) -0.001(2)
C53 0.022(3) 0.019(3) 0.029(3) 0.007(2) 0.016(3) 0.000(2)
C54 0.023(3) 0.032(4) 0.029(3) 0.008(3) 0.009(3) -0.002(3)
C55 0.027(3) 0.047(5) 0.045(5) 0.022(4) 0.004(3) -0.008(3)
C56 0.022(3) 0.051(6) 0.082(7) 0.031(5) 0.019(4) 0.007(3)
C57 0.041(4) 0.029(4) 0.091(7) 0.018(4) 0.046(5) 0.010(3)
C58 0.035(3) 0.021(3) 0.056(5) 0.006(3) 0.032(4) 0.002(3)
C59 0.022(3) 0.021(3) 0.021(3) -0.001(2) 0.013(2) 0.000(2)
C60 0.020(3) 0.024(3) 0.026(3) -0.001(2) 0.013(2) -0.001(2)
C61 0.028(3) 0.018(3) 0.027(3) 0.002(2) 0.016(3) 0.003(2)
C62 0.038(3) 0.021(3) 0.035(4) -0.002(3) 0.024(3) -0.003(3)
C63 0.026(3) 0.025(3) 0.025(3) -0.006(2) 0.011(3) -0.005(2)
C64 0.023(3) 0.023(3) 0.026(3) 0.001(2) 0.013(3) 0.001(2)
C65 0.021(3) 0.024(3) 0.023(3) -0.004(2) 0.011(2) -0.004(2)
C66 0.046(4) 0.030(4) 0.056(5) -0.012(3) 0.038(4) -0.008(3)
C67 0.047(4) 0.031(4) 0.055(5) -0.016(3) 0.036(4) -0.010(3)
C68 0.039(4) 0.047(5) 0.038(4) -0.013(3) 0.027(4) -0.010(3)
C69 0.034(3) 0.038(4) 0.032(4) -0.007(3) 0.021(3) -0.010(3)
C70 0.022(3) 0.029(3) 0.023(3) -0.002(2) 0.010(2) -0.003(2)
C71 0.027(3) 0.018(3) 0.028(3) 0.000(2) 0.010(3) -0.003(2)
C72 0.033(4) 0.020(3) 0.043(4) 0.004(3) 0.013(3) -0.002(3)
C73 0.047(5) 0.028(4) 0.046(5) 0.015(3) 0.010(4) 0.001(3)
C74 0.059(5) 0.021(4) 0.036(5) 0.006(3) 0.001(4) -0.008(4)
C75 0.083(7) 0.041(5) 0.030(4) -0.011(3) 0.032(4) -0.027(4)
C76 0.048(4) 0.028(4) 0.028(4) -0.002(3) 0.019(3) -0.008(3)
C77 0.063(5) 0.037(4) 0.033(4) -0.004(3) 0.027(4) -0.011(4)
C78 0.054(5) 0.048(5) 0.047(5) -0.016(4) 0.028(4) -0.018(4)
Cl1 0.0511(12) 0.0564(13) 0.0739(16) -0.0286(12) 0.0378(12) -0.0147(11)
Cl2 0.0686(14) 0.0551(13) 0.0423(11) 0.0107(10) 0.0312(11) 0.0150(11)
C79 0.028(5) 0.013(5) 0.010(5) -0.001(4) 0.006(4) -0.007(4)
C80 0.046(8) 0.041(9) 0.026(7) 0.001(6) 0.018(7) -0.005(7)
Cl3 0.0457(18) 0.0142(14) 0.0204(15) 0.0025(10) 0.0050(13) -0.0124(12)
Cl4 0.054(2) 0.059(3) 0.052(2) -0.0007(19) 0.037(2) -0.014(2)
O3 0.061(4) 0.090(5) 0.020(3) -0.007(3) 0.028(3) -0.005(3)

loop_
_atom_type_symbol
_atom_type_description
_atom_type_scat_dispersion_real
_atom_type_scat_dispersion_imag
_atom_type_scat_source
C C 0.0033 0.0016 'International Tables Vol C Tables 4.2.6.8 and 6.1.1.4'
H H 0.0000 0.0000 'International Tables Vol C Tables 4.2.6.8 and 6.1.1.4'
B B 0.0013 0.0007 'International Tables Vol C Tables 4.2.6.8 and 6.1.1.4'
I I -0.4742 1.8119 'International Tables Vol C Tables 4.2.6.8 and 6.1.1.4'
Ir Ir -1.4442 7.9887 'International Tables Vol C Tables 4.2.6.8 and 6.1.1.4'
Mo Mo -1.6832 0.6857 'International Tables Vol C Tables 4.2.6.8 and 6.1.1.4'
N N 0.0061 0.0033 'International Tables Vol C Tables 4.2.6.8 and 6.1.1.4'
O O 0.0106 0.0060 'International Tables Vol C Tables 4.2.6.8 and 6.1.1.4'
P P 0.1023 0.0942 'International Tables Vol C Tables 4.2.6.8 and 6.1.1.4'
Cl Cl 0.1484 0.1585 'International Tables Vol C Tables 4.2.6.8 and 6.1.1.4'

loop_
_geom_angle_atom_site_label_1
_geom_angle_atom_site_label_2
_geom_angle_atom_site_label_3
_geom_angle
_geom_angle_site_symmetry_1
_geom_angle_site_symmetry_3
_geom_angle_publ_flag
C35 Ir1 C35 176.6(3) . 2_556 y
C35 Ir1 P1 86.41(17) . . y
C35 Ir1 P1 93.82(17) 2_556 . ?
C35 Ir1 P1 93.82(17) . 2_556 y
C35 Ir1 P1 86.41(17) 2_556 2_556 ?
P1 Ir1 P1 172.19(7) . 2_556 y
C35 Ir1 Mo1 91.68(16) . . y
C35 Ir1 Mo1 91.68(16) 2_556 . ?
P1 Ir1 Mo1 86.09(4) . . y
P1 Ir1 Mo1 86.09(4) 2_556 . ?
C35 Ir1 I1 88.32(16) . . y
C35 Ir1 I1 88.32(16) 2_556 . ?
P1 Ir1 I1 93.91(4) . . y
P1 Ir1 I1 93.91(4) 2_556 . ?
Mo1 Ir1 I1 180.0 . . y
C44 Ir2 C44 179.3(3) 2_556 . ?
C44 Ir2 P2 94.93(16) 2_556 2_556 ?
C44 Ir2 P2 85.12(16) . 2_556 ?
C44 Ir2 P2 85.12(16) 2_556 . ?
C44 Ir2 P2 94.93(16) . . y
P2 Ir2 P2 173.41(7) 2_556 . ?
C44 Ir2 Mo2 90.36(15) 2_556 . ?
C44 Ir2 Mo2 90.36(15) . . y
P2 Ir2 Mo2 86.70(4) 2_556 . ?
P2 Ir2 Mo2 86.70(4) . . y
C44 Ir2 I2 89.64(15) 2_556 . ?
C44 Ir2 I2 89.64(15) . . y
P2 Ir2 I2 93.30(4) 2_556 . ?
P2 Ir2 I2 93.30(4) . . y
Mo2 Ir2 I2 180.0 . . y
O2 Mo1 O2 174.7(2) . 2_556 ?
O2 Mo1 Mo2 92.66(11) . . y
O2 Mo1 Mo2 92.66(11) 2_556 . ?
O2 Mo1 N1 89.29(16) . . y
O2 Mo1 N1 90.68(16) 2_556 . ?
Mo2 Mo1 N1 90.34(13) . . y
O2 Mo1 N1 90.68(16) . 2_556 ?
O2 Mo1 N1 89.29(16) 2_556 2_556 ?
Mo2 Mo1 N1 90.34(13) . 2_556 ?
N1 Mo1 N1 179.3(3) . 2_556 ?
O2 Mo1 Ir1 87.34(11) . . y
O2 Mo1 Ir1 87.34(11) 2_556 . ?
Mo2 Mo1 Ir1 180.0 . . y
N1 Mo1 Ir1 89.66(13) . . y
N1 Mo1 Ir1 89.66(13) 2_556 . ?
O1 Mo2 O1 174.1(2) 2_556 . ?
O1 Mo2 Mo1 92.96(11) 2_556 . ?
O1 Mo2 Mo1 92.96(11) . . y
O1 Mo2 N2 90.41(16) 2_556 . ?
O1 Mo2 N2 89.52(15) . . y
Mo1 Mo2 N2 90.63(13) . . y
O1 Mo2 N2 89.52(15) 2_556 2_556 ?
O1 Mo2 N2 90.41(15) . 2_556 ?
Mo1 Mo2 N2 90.63(13) . 2_556 ?
N2 Mo2 N2 178.7(3) . 2_556 ?
O1 Mo2 Ir2 87.04(11) 2_556 . ?
O1 Mo2 Ir2 87.04(11) . . y
Mo1 Mo2 Ir2 180.0 . . y
N2 Mo2 Ir2 89.37(13) . . y
N2 Mo2 Ir2 89.37(13) 2_556 . ?
C5 N1 C1 116.9(5) . . ?
C5 N1 Mo1 115.6(4) . . ?
C1 N1 Mo1 127.5(4) . . ?
C10 N2 C6 117.1(5) . . ?
C10 N2 Mo2 115.5(4) . . ?
C6 N2 Mo2 127.4(4) . . ?
C35 N3 C36 167.2(6) . . ?
C44 N4 C45 175.0(6) . . ?
C5 O1 Mo2 121.1(4) . . ?
C10 O2 Mo1 120.8(3) . . ?
C17 P1 C11 104.0(3) . . ?
C17 P1 C1 103.1(3) . . ?
C11 P1 C1 102.4(3) . . ?
C17 P1 Ir1 115.8(2) . . ?
C11 P1 Ir1 119.3(2) . . ?
C1 P1 Ir1 110.25(19) . . ?
C23 P2 C29 106.0(3) . . ?
C23 P2 C6 103.9(3) . . ?
C29 P2 C6 104.7(3) . . ?
C23 P2 Ir2 115.48(19) . . ?
C29 P2 Ir2 115.8(2) . . ?
C6 P2 Ir2 109.76(18) . . ?
C2 C1 N1 123.3(5) . . ?
C2 C1 P1 121.4(5) . . ?
N1 C1 P1 115.1(4) . . ?
C1 C2 C3 119.0(6) . . ?
C1 C2 H2 120.5 . . ?
C3 C2 H2 120.5 . . ?
C4 C3 C2 119.5(6) . . ?
C4 C3 H3 120.2 . . ?
C2 C3 H3 120.2 . . ?
C3 C4 C5 118.9(6) . . ?
C3 C4 H4 120.5 . . ?
C5 C4 H4 120.5 . . ?
O1 C5 N1 117.9(5) . . ?
O1 C5 C4 120.0(5) . . ?
N1 C5 C4 122.1(5) . . ?
C7 C6 N2 122.9(5) . . ?
C7 C6 P2 122.6(4) . . ?
N2 C6 P2 114.2(4) . . ?
C6 C7 C8 119.0(6) . . ?
C6 C7 H7 120.5 . . ?
C8 C7 H7 120.5 . . ?
C9 C8 C7 119.8(5) . . ?
C9 C8 H8 120.1 . . ?
C7 C8 H8 120.1 . . ?
C8 C9 C10 119.5(5) . . ?
C8 C9 H9 120.2 . . ?
C10 C9 H9 120.2 . . ?
O2 C10 N2 118.3(5) . . ?
O2 C10 C9 120.5(5) . . ?
N2 C10 C9 121.2(5) . . ?
C12 C11 C16 116.1(7) . . ?
C12 C11 P1 122.8(5) . . ?
C16 C11 P1 120.5(7) . . ?
C11 C12 C13 124.7(8) . . ?
C11 C12 H12 117.6 . . ?
C13 C12 H12 117.6 . . ?
C14 C13 C12 120.0(9) . . ?
C14 C13 H13 120.0 . . ?
C12 C13 H13 120.0 . . ?
C13 C14 C15 117.9(9) . . ?
C13 C14 H14 121.0 . . ?
C15 C14 H14 121.0 . . ?
C14 C15 C16 122.0(13) . . ?
C14 C15 H15 119.0 . . ?
C16 C15 H15 119.0 . . ?
C11 C16 C15 119.1(12) . . ?
C11 C16 H16 120.5 . . ?
C15 C16 H16 120.5 . . ?
C22 C17 C18 119.4(6) . . ?
C22 C17 P1 118.8(5) . . ?
C18 C17 P1 121.8(5) . . ?
C17 C18 C19 119.6(7) . . ?
C17 C18 H18 120.2 . . ?
C19 C18 H18 120.2 . . ?
C20 C19 C18 121.2(7) . . ?
C20 C19 H19 119.4 . . ?
C18 C19 H19 119.4 . . ?
C19 C20 C21 119.3(6) . . ?
C19 C20 H20 120.3 . . ?
C21 C20 H20 120.3 . . ?
C22 C21 C20 120.5(7) . . ?
C22 C21 H21 119.8 . . ?
C20 C21 H21 119.8 . . ?
C17 C22 C21 119.9(6) . . ?
C17 C22 H22 120.0 . . ?
C21 C22 H22 120.0 . . ?
C28 C23 C24 119.0(5) . . ?
C28 C23 P2 121.5(5) . . ?
C24 C23 P2 119.5(4) . . ?
C25 C24 C23 120.1(6) . . ?
C25 C24 H24 119.9 . . ?
C23 C24 H24 119.9 . . ?
C24 C25 C26 121.1(6) . . ?
C24 C25 H25 119.4 . . ?
C26 C25 H25 119.4 . . ?
C27 C26 C25 119.5(6) . . ?
C27 C26 H26 120.2 . . ?
C25 C26 H26 120.2 . . ?
C26 C27 C28 121.0(6) . . ?
C26 C27 H27 119.5 . . ?
C28 C27 H27 119.5 . . ?
C23 C28 C27 119.3(6) . . ?
C23 C28 H28 120.4 . . ?
C27 C28 H28 120.4 . . ?
C34 C29 C30 118.1(6) . . ?
C34 C29 P2 121.2(5) . . ?
C30 C29 P2 120.2(5) . . ?
C31 C30 C29 120.8(6) . . ?
C31 C30 H30 119.6 . . ?
C29 C30 H30 119.6 . . ?
C32 C31 C30 119.8(6) . . ?
C32 C31 H31 120.1 . . ?
C30 C31 H31 120.1 . . ?
C31 C32 C33 119.8(6) . . ?
C31 C32 H32 120.1 . . ?
C33 C32 H32 120.1 . . ?
C34 C33 C32 120.6(7) . . ?
C34 C33 H33 119.7 . . ?
C32 C33 H33 119.7 . . ?
C33 C34 C29 120.9(7) . . ?
C33 C34 H34 119.5 . . ?
C29 C34 H34 119.5 . . ?
N3 C35 Ir1 172.4(5) . . ?
C37 C36 C41 124.6(6) . . ?
C37 C36 N3 118.0(6) . . ?
C41 C36 N3 117.3(6) . . ?
C36 C37 C38 116.5(6) . . ?
C36 C37 C42 121.8(6) . . ?
C38 C37 C42 121.7(6) . . ?
C37 C38 C39 120.5(7) . . ?
C37 C38 H38 119.7 . . ?
C39 C38 H38 119.7 . . ?
C40 C39 C38 121.5(6) . . ?
C40 C39 H39 119.3 . . ?
C38 C39 H39 119.3 . . ?
C39 C40 C41 120.0(7) . . ?
C39 C40 H40 120.0 . . ?
C41 C40 H40 120.0 . . ?
C40 C41 C36 116.8(6) . . ?
C40 C41 C43 121.0(6) . . ?
C36 C41 C43 122.2(6) . . ?
C37 C42 H42A 109.5 . . ?
C37 C42 H42B 109.5 . . ?
H42A C42 H42B 109.5 . . ?
C37 C42 H42C 109.5 . . ?
H42A C42 H42C 109.5 . . ?
H42B C42 H42C 109.5 . . ?
C41 C43 H43A 109.5 . . ?
C41 C43 H43B 109.5 . . ?
H43A C43 H43B 109.5 . . ?
C41 C43 H43C 109.5 . . ?
H43A C43 H43C 109.5 . . ?
H43B C43 H43C 109.5 . . ?
N4 C44 Ir2 174.8(5) . . ?
C46 C45 C50 123.4(5) . . ?
C46 C45 N4 118.8(5) . . ?
C50 C45 N4 117.7(5) . . ?
C47 C46 C45 117.3(5) . . ?
C47 C46 C51 121.5(6) . . ?
C45 C46 C51 121.1(5) . . ?
C46 C47 C48 121.1(6) . . ?
C46 C47 H47 119.5 . . ?
C48 C47 H47 119.5 . . ?
C49 C48 C47 120.1(6) . . ?
C49 C48 H48 120.0 . . ?
C47 C48 H48 120.0 . . ?
C48 C49 C50 120.8(6) . . ?
C48 C49 H49 119.6 . . ?
C50 C49 H49 119.6 . . ?
C45 C50 C49 117.1(6) . . ?
C45 C50 C52 123.3(5) . . ?
C49 C50 C52 119.6(6) . . ?
C46 C51 H51A 109.5 . . ?
C46 C51 H51B 109.5 . . ?
H51A C51 H51B 109.5 . . ?
C46 C51 H51C 109.5 . . ?
H51A C51 H51C 109.5 . . ?
H51B C51 H51C 109.5 . . ?
C50 C52 H52A 109.5 . . ?
C50 C52 H52B 109.5 . . ?
H52A C52 H52B 109.5 . . ?
C50 C52 H52C 109.5 . . ?
H52A C52 H52C 109.5 . . ?
H52B C52 H52C 109.5 . . ?
C65 B1 C59 110.2(5) . . ?
C65 B1 C53 110.3(5) . . ?
C59 B1 C53 109.7(5) . . ?
C65 B1 C71 109.8(5) . . ?
C59 B1 C71 106.2(5) . . ?
C53 B1 C71 110.6(5) . . ?
C54 C53 C58 114.8(6) . . ?
C54 C53 B1 124.2(6) . . ?
C58 C53 B1 121.0(6) . . ?
C53 C54 C55 123.6(8) . . ?
C53 C54 H54 118.2 . . ?
C55 C54 H54 118.2 . . ?
C56 C55 C54 119.4(8) . . ?
C56 C55 H55 120.3 . . ?
C54 C55 H55 120.3 . . ?
C55 C56 C57 119.7(7) . . ?
C55 C56 H56 120.1 . . ?
C57 C56 H56 120.1 . . ?
C58 C57 C56 119.2(8) . . ?
C58 C57 H57 120.4 . . ?
C56 C57 H57 120.4 . . ?
C57 C58 C53 123.2(8) . . ?
C57 C58 H58 118.4 . . ?
C53 C58 H58 118.4 . . ?
C64 C59 C60 114.3(6) . . ?
C64 C59 B1 122.1(5) . . ?
C60 C59 B1 123.6(5) . . ?
C61 C60 C59 123.3(6) . . ?
C61 C60 H60 118.4 . . ?
C59 C60 H60 118.4 . . ?
C60 C61 C62 120.1(6) . . ?
C60 C61 H61 120.0 . . ?
C62 C61 H61 120.0 . . ?
C63 C62 C61 118.8(6) . . ?
C63 C62 H62 120.6 . . ?
C61 C62 H62 120.6 . . ?
C62 C63 C64 120.4(6) . . ?
C62 C63 H63 119.8 . . ?
C64 C63 H63 119.8 . . ?
C59 C64 C63 123.1(6) . . ?
C59 C64 H64 118.4 . . ?
C63 C64 H64 118.4 . . ?
C66 C65 C70 112.9(6) . . ?
C66 C65 B1 122.8(6) . . ?
C70 C65 B1 124.3(6) . . ?
C67 C66 C65 124.0(7) . . ?
C67 C66 H66 118.0 . . ?
C65 C66 H66 118.0 . . ?
C68 C67 C66 120.3(7) . . ?
C68 C67 H67 119.9 . . ?
C66 C67 H67 119.9 . . ?
C69 C68 C67 117.9(7) . . ?
C69 C68 H68 121.1 . . ?
C67 C68 H68 121.1 . . ?
C68 C69 C70 121.0(7) . . ?
C68 C69 H69 119.5 . . ?
C70 C69 H69 119.5 . . ?
C69 C70 C65 124.0(7) . . ?
C69 C70 H70 118.0 . . ?
C65 C70 H70 118.0 . . ?
C76 C71 C72 114.5(7) . . ?
C76 C71 B1 122.5(6) . . ?
C72 C71 B1 123.0(6) . . ?
C73 C72 C71 124.7(9) . . ?
C73 C72 H72 117.6 . . ?
C71 C72 H72 117.6 . . ?
C74 C73 C72 119.2(9) . . ?
C74 C73 H73 120.4 . . ?
C72 C73 H73 120.4 . . ?
C73 C74 C75 120.4(8) . . ?
C73 C74 H74 119.8 . . ?
C75 C74 H74 119.8 . . ?
C74 C75 C76 118.8(8) . . ?
C74 C75 H75 120.6 . . ?
C76 C75 H75 120.6 . . ?
C71 C76 C75 122.4(8) . . ?
C71 C76 H76 118.8 . . ?
C75 C76 H76 118.8 . . ?
C78 C77 Cl2 110.8(6) . . ?
C78 C77 H77A 109.5 . . ?
Cl2 C77 H77A 109.5 . . ?
C78 C77 H77B 109.5 . . ?
Cl2 C77 H77B 109.5 . . ?
H77A C77 H77B 108.1 . . ?
C77 C78 Cl1 112.0(6) . . ?
C77 C78 H78A 109.2 . . ?
Cl1 C78 H78A 109.2 . . ?
C77 C78 H78B 109.2 . . ?
Cl1 C78 H78B 109.2 . . ?
H78A C78 H78B 107.9 . . ?
C80 C79 Cl3 117.8(9) . . ?
C80 C79 H79A 107.8 . . ?
Cl3 C79 H79A 107.8 . . ?
C80 C79 H79B 107.8 . . ?
Cl3 C79 H79B 107.8 . . ?
H79A C79 H79B 107.2 . . ?
C79 C80 Cl4 112.2(9) . . ?
C79 C80 H80A 109.2 . . ?
Cl4 C80 H80A 109.2 . . ?
C79 C80 H80B 109.2 . . ?
Cl4 C80 H80B 109.2 . . ?
H80A C80 H80B 107.9 . . ?
H3A O3 H3B 109.6(8) . . ?

loop_
_geom_bond_atom_site_label_1
_geom_bond_atom_site_label_2
_geom_bond_distance
_geom_bond_site_symmetry_2
_geom_bond_publ_flag
Ir1 C35 1.988(6) . y
Ir1 C35 1.988(6) 2_556 ?
Ir1 P1 2.3476(15) . y
Ir1 P1 2.3476(15) 2_556 ?
Ir1 Mo1 2.7427(8) . y
Ir1 I1 2.7760(8) . y
Ir2 C44 1.962(6) 2_556 ?
Ir2 C44 1.962(6) . y
Ir2 P2 2.3403(14) 2_556 ?
Ir2 P2 2.3403(14) . y
Ir2 Mo2 2.7161(8) . y
Ir2 I2 2.7671(7) . y
Mo1 O2 2.071(4) . y
Mo1 O2 2.071(4) 2_556 ?
Mo1 Mo2 2.1249(9) . y
Mo1 N1 2.174(5) . y
Mo1 N1 2.174(5) 2_556 ?
Mo2 O1 2.054(4) 2_556 ?
Mo2 O1 2.054(4) . y
Mo2 N2 2.176(5) . y
Mo2 N2 2.176(5) 2_556 ?
N1 C5 1.368(7) . ?
N1 C1 1.374(7) . ?
N2 C10 1.365(7) . ?
N2 C6 1.396(7) . ?
N3 C35 1.139(8) . ?
N3 C36 1.423(7) . ?
N4 C44 1.159(7) . ?
N4 C45 1.400(7) . ?
O1 C5 1.294(7) . ?
O2 C10 1.294(6) . ?
P1 C17 1.809(6) . ?
P1 C11 1.821(6) . ?
P1 C1 1.831(6) . ?
P2 C23 1.801(6) . ?
P2 C29 1.812(6) . ?
P2 C6 1.828(6) . ?
C1 C2 1.367(8) . ?
C2 C3 1.412(9) . ?
C2 H2 0.9500 . ?
C3 C4 1.364(9) . ?
C3 H3 0.9500 . ?
C4 C5 1.419(8) . ?
C4 H4 0.9500 . ?
C6 C7 1.366(7) . ?
C7 C8 1.403(8) . ?
C7 H7 0.9500 . ?
C8 C9 1.364(8) . ?
C8 H8 0.9500 . ?
C9 C10 1.424(8) . ?
C9 H9 0.9500 . ?
C11 C12 1.327(10) . ?
C11 C16 1.351(12) . ?
C12 C13 1.390(11) . ?
C12 H12 0.9500 . ?
C13 C14 1.286(14) . ?
C13 H13 0.9500 . ?
C14 C15 1.37(2) . ?
C14 H14 0.9500 . ?
C15 C16 1.408(15) . ?
C15 H15 0.9500 . ?
C16 H16 0.9500 . ?
C17 C22 1.391(9) . ?
C17 C18 1.394(9) . ?
C18 C19 1.399(9) . ?
C18 H18 0.9500 . ?
C19 C20 1.363(10) . ?
C19 H19 0.9500 . ?
C20 C21 1.395(10) . ?
C20 H20 0.9500 . ?
C21 C22 1.395(10) . ?
C21 H21 0.9500 . ?
C22 H22 0.9500 . ?
C23 C28 1.396(8) . ?
C23 C24 1.407(8) . ?
C24 C25 1.376(9) . ?
C24 H24 0.9500 . ?
C25 C26 1.390(10) . ?
C25 H25 0.9500 . ?
C26 C27 1.362(10) . ?
C26 H26 0.9500 . ?
C27 C28 1.416(8) . ?
C27 H27 0.9500 . ?
C28 H28 0.9500 . ?
C29 C34 1.396(8) . ?
C29 C30 1.399(9) . ?
C30 C31 1.392(9) . ?
C30 H30 0.9500 . ?
C31 C32 1.378(10) . ?
C31 H31 0.9500 . ?
C32 C33 1.388(10) . ?
C32 H32 0.9500 . ?
C33 C34 1.368(9) . ?
C33 H33 0.9500 . ?
C34 H34 0.9500 . ?
C36 C37 1.390(9) . ?
C36 C41 1.401(9) . ?
C37 C38 1.392(9) . ?
C37 C42 1.493(9) . ?
C38 C39 1.392(11) . ?
C38 H38 0.9500 . ?
C39 C40 1.383(11) . ?
C39 H39 0.9500 . ?
C40 C41 1.393(9) . ?
C40 H40 0.9500 . ?
C41 C43 1.504(10) . ?
C42 H42A 0.9800 . ?
C42 H42B 0.9800 . ?
C42 H42C 0.9800 . ?
C43 H43A 0.9800 . ?
C43 H43B 0.9800 . ?
C43 H43C 0.9800 . ?
C45 C46 1.390(8) . ?
C45 C50 1.392(8) . ?
C46 C47 1.385(8) . ?
C46 C51 1.513(8) . ?
C47 C48 1.389(9) . ?
C47 H47 0.9500 . ?
C48 C49 1.382(9) . ?
C48 H48 0.9500 . ?
C49 C50 1.399(8) . ?
C49 H49 0.9500 . ?
C50 C52 1.502(9) . ?
C51 H51A 0.9800 . ?
C51 H51B 0.9800 . ?
C51 H51C 0.9800 . ?
C52 H52A 0.9800 . ?
C52 H52B 0.9800 . ?
C52 H52C 0.9800 . ?
B1 C65 1.639(9) . ?
B1 C59 1.646(9) . ?
B1 C53 1.647(9) . ?
B1 C71 1.661(9) . ?
C53 C54 1.390(9) . ?
C53 C58 1.415(9) . ?
C54 C55 1.393(10) . ?
C54 H54 0.9500 . ?
C55 C56 1.385(14) . ?
C55 H55 0.9500 . ?
C56 C57 1.395(14) . ?
C56 H56 0.9500 . ?
C57 C58 1.388(10) . ?
C57 H57 0.9500 . ?
C58 H58 0.9500 . ?
C59 C64 1.395(8) . ?
C59 C60 1.419(9) . ?
C60 C61 1.386(9) . ?
C60 H60 0.9500 . ?
C61 C62 1.395(9) . ?
C61 H61 0.9500 . ?
C62 C63 1.373(9) . ?
C62 H62 0.9500 . ?
C63 C64 1.407(9) . ?
C63 H63 0.9500 . ?
C64 H64 0.9500 . ?
C65 C66 1.400(9) . ?
C65 C70 1.402(9) . ?
C66 C67 1.386(10) . ?
C66 H66 0.9500 . ?
C67 C68 1.381(11) . ?
C67 H67 0.9500 . ?
C68 C69 1.369(11) . ?
C68 H68 0.9500 . ?
C69 C70 1.378(9) . ?
C69 H69 0.9500 . ?
C70 H70 0.9500 . ?
C71 C76 1.390(10) . ?
C71 C72 1.407(10) . ?
C72 C73 1.363(10) . ?
C72 H72 0.9500 . ?
C73 C74 1.352(14) . ?
C73 H73 0.9500 . ?
C74 C75 1.401(13) . ?
C74 H74 0.9500 . ?
C75 C76 1.403(11) . ?
C75 H75 0.9500 . ?
C76 H76 0.9500 . ?
C77 C78 1.496(13) . ?
C77 Cl2 1.783(9) . ?
C77 H77A 0.9900 . ?
C77 H77B 0.9900 . ?
C78 Cl1 1.775(9) . ?
C78 H78A 0.9900 . ?
C78 H78B 0.9900 . ?
C79 C80 1.490(14) . ?
C79 Cl3 1.774(9) . ?
C79 H79A 0.9900 . ?
C79 H79B 0.9900 . ?
C80 Cl4 1.755(12) . ?
C80 H80A 0.9900 . ?
C80 H80B 0.9900 . ?
O3 H3A 0.813(6) . ?
O3 H3B 0.732(7) . ?

loop_
_geom_torsion_atom_site_label_1
_geom_torsion_atom_site_label_2
_geom_torsion_atom_site_label_3
_geom_torsion_atom_site_label_4
_geom_torsion
_geom_torsion_site_symmetry_1
_geom_torsion_site_symmetry_4
C35 Ir1 Mo1 O2 -25.0(2) . .
C35 Ir1 Mo1 O2 155.0(2) 2_556 .
P1 Ir1 Mo1 O2 -111.27(11) . .
P1 Ir1 Mo1 O2 68.73(11) 2_556 .
C35 Ir1 Mo1 O2 155.0(2) . 2_556
C35 Ir1 Mo1 O2 -25.0(2) 2_556 2_556
P1 Ir1 Mo1 O2 68.73(11) . 2_556
P1 Ir1 Mo1 O2 -111.27(11) 2_556 2_556
C35 Ir1 Mo1 N1 64.3(2) . .
C35 Ir1 Mo1 N1 -115.7(2) 2_556 .
P1 Ir1 Mo1 N1 -21.96(12) . .
P1 Ir1 Mo1 N1 158.04(12) 2_556 .
C35 Ir1 Mo1 N1 -115.7(2) . 2_556
C35 Ir1 Mo1 N1 64.3(2) 2_556 2_556
P1 Ir1 Mo1 N1 158.04(12) . 2_556
P1 Ir1 Mo1 N1 -21.96(12) 2_556 2_556
O2 Mo1 Mo2 O1 -101.30(15) . 2_556
O2 Mo1 Mo2 O1 78.70(15) 2_556 2_556
N1 Mo1 Mo2 O1 169.40(15) . 2_556
N1 Mo1 Mo2 O1 -10.60(15) 2_556 2_556
O2 Mo1 Mo2 O1 78.70(15) . .
O2 Mo1 Mo2 O1 -101.30(15) 2_556 .
N1 Mo1 Mo2 O1 -10.60(15) . .
N1 Mo1 Mo2 O1 169.40(15) 2_556 .
O2 Mo1 Mo2 N2 -10.86(15) . .
O2 Mo1 Mo2 N2 169.14(15) 2_556 .
N1 Mo1 Mo2 N2 -100.16(16) . .
N1 Mo1 Mo2 N2 79.84(16) 2_556 .
O2 Mo1 Mo2 N2 169.15(15) . 2_556
O2 Mo1 Mo2 N2 -10.85(15) 2_556 2_556
N1 Mo1 Mo2 N2 79.84(16) . 2_556
N1 Mo1 Mo2 N2 -100.16(16) 2_556 2_556
C44 Ir2 Mo2 O1 152.43(19) 2_556 2_556
C44 Ir2 Mo2 O1 -27.57(19) . 2_556
P2 Ir2 Mo2 O1 -112.65(11) 2_556 2_556
P2 Ir2 Mo2 O1 67.35(11) . 2_556
C44 Ir2 Mo2 O1 -27.57(19) 2_556 .
C44 Ir2 Mo2 O1 152.43(19) . .
P2 Ir2 Mo2 O1 67.35(11) 2_556 .
P2 Ir2 Mo2 O1 -112.65(11) . .
C44 Ir2 Mo2 N2 62.0(2) 2_556 .
C44 Ir2 Mo2 N2 -118.0(2) . .
P2 Ir2 Mo2 N2 156.90(12) 2_556 .
P2 Ir2 Mo2 N2 -23.10(12) . .
C44 Ir2 Mo2 N2 -118.0(2) 2_556 2_556
C44 Ir2 Mo2 N2 62.0(2) . 2_556
P2 Ir2 Mo2 N2 -23.10(12) 2_556 2_556
P2 Ir2 Mo2 N2 156.90(12) . 2_556
O2 Mo1 N1 C5 -79.7(4) . .
O2 Mo1 N1 C5 105.6(4) 2_556 .
Mo2 Mo1 N1 C5 12.9(4) . .
Ir1 Mo1 N1 C5 -167.1(4) . .
O2 Mo1 N1 C1 99.9(5) . .
O2 Mo1 N1 C1 -74.8(5) 2_556 .
Mo2 Mo1 N1 C1 -167.4(4) . .
Ir1 Mo1 N1 C1 12.6(4) . .
O1 Mo2 N2 C10 106.2(4) 2_556 .
O1 Mo2 N2 C10 -79.8(4) . .
Mo1 Mo2 N2 C10 13.2(4) . .
Ir2 Mo2 N2 C10 -166.8(4) . .
O1 Mo2 N2 C6 -73.7(4) 2_556 .
O1 Mo2 N2 C6 100.4(4) . .
Mo1 Mo2 N2 C6 -166.6(4) . .
Ir2 Mo2 N2 C6 13.4(4) . .
Mo1 Mo2 O1 C5 12.5(4) . .
N2 Mo2 O1 C5 103.1(4) . .
N2 Mo2 O1 C5 -78.2(4) 2_556 .
Ir2 Mo2 O1 C5 -167.5(4) . .
Mo2 Mo1 O2 C10 12.8(4) . .
N1 Mo1 O2 C10 103.1(4) . .
N1 Mo1 O2 C10 -77.5(4) 2_556 .
Ir1 Mo1 O2 C10 -167.2(4) . .
C35 Ir1 P1 C17 -176.8(3) . .
C35 Ir1 P1 C17 6.6(3) 2_556 .
Mo1 Ir1 P1 C17 -84.8(2) . .
I1 Ir1 P1 C17 95.2(2) . .
C35 Ir1 P1 C11 57.8(3) . .
C35 Ir1 P1 C11 -118.8(3) 2_556 .
Mo1 Ir1 P1 C11 149.8(2) . .
I1 Ir1 P1 C11 -30.2(2) . .
C35 Ir1 P1 C1 -60.2(3) . .
C35 Ir1 P1 C1 123.2(3) 2_556 .
Mo1 Ir1 P1 C1 31.7(2) . .
I1 Ir1 P1 C1 -148.3(2) . .
C44 Ir2 P2 C23 -174.3(3) 2_556 .
C44 Ir2 P2 C23 6.4(3) . .
Mo2 Ir2 P2 C23 -83.7(2) . .
I2 Ir2 P2 C23 96.3(2) . .
C44 Ir2 P2 C29 61.0(3) 2_556 .
C44 Ir2 P2 C29 -118.3(3) . .
Mo2 Ir2 P2 C29 151.6(2) . .
I2 Ir2 P2 C29 -28.4(2) . .
C44 Ir2 P2 C6 -57.3(2) 2_556 .
C44 Ir2 P2 C6 123.4(2) . .
Mo2 Ir2 P2 C6 33.36(18) . .
I2 Ir2 P2 C6 -146.64(18) . .
C5 N1 C1 C2 4.5(8) . .
Mo1 N1 C1 C2 -175.2(4) . .
C5 N1 C1 P1 -170.1(4) . .
Mo1 N1 C1 P1 10.3(6) . .
C17 P1 C1 C2 -83.0(6) . .
C11 P1 C1 C2 24.8(6) . .
Ir1 P1 C1 C2 152.9(5) . .
C17 P1 C1 N1 91.7(5) . .
C11 P1 C1 N1 -160.5(4) . .
Ir1 P1 C1 N1 -32.5(5) . .
N1 C1 C2 C3 -0.9(9) . .
P1 C1 C2 C3 173.3(5) . .
C1 C2 C3 C4 -1.2(10) . .
C2 C3 C4 C5 -0.4(9) . .
Mo2 O1 C5 N1 -4.5(7) . .
Mo2 O1 C5 C4 175.2(4) . .
C1 N1 C5 O1 173.6(5) . .
Mo1 N1 C5 O1 -6.7(7) . .
C1 N1 C5 C4 -6.1(8) . .
Mo1 N1 C5 C4 173.6(4) . .
C3 C4 C5 O1 -175.5(6) . .
C3 C4 C5 N1 4.2(9) . .
C10 N2 C6 C7 5.5(8) . .
Mo2 N2 C6 C7 -174.7(4) . .
C10 N2 C6 P2 -169.4(4) . .
Mo2 N2 C6 P2 10.4(6) . .
C23 P2 C6 C7 -84.3(5) . .
C29 P2 C6 C7 26.7(5) . .
Ir2 P2 C6 C7 151.6(4) . .
C23 P2 C6 N2 90.6(4) . .
C29 P2 C6 N2 -158.4(4) . .
Ir2 P2 C6 N2 -33.5(4) . .
N2 C6 C7 C8 0.2(8) . .
P2 C6 C7 C8 174.7(4) . .
C6 C7 C8 C9 -3.0(9) . .
C7 C8 C9 C10 -0.1(9) . .
Mo1 O2 C10 N2 -4.7(7) . .
Mo1 O2 C10 C9 176.9(4) . .
C6 N2 C10 O2 173.2(5) . .
Mo2 N2 C10 O2 -6.7(6) . .
C6 N2 C10 C9 -8.5(7) . .
Mo2 N2 C10 C9 171.6(4) . .
C8 C9 C10 O2 -175.7(5) . .
C8 C9 C10 N2 6.1(9) . .
C17 P1 C11 C12 -174.6(9) . .
C1 P1 C11 C12 78.3(9) . .
Ir1 P1 C11 C12 -43.8(10) . .
C17 P1 C11 C16 14.9(11) . .
C1 P1 C11 C16 -92.2(10) . .
Ir1 P1 C11 C16 145.7(10) . .
C16 C11 C12 C13 -2(2) . .
P1 C11 C12 C13 -173.1(11) . .
C11 C12 C13 C14 -2(2) . .
C12 C13 C14 C15 3(2) . .
C13 C14 C15 C16 -1(4) . .
C12 C11 C16 C15 5(2) . .
P1 C11 C16 C15 175.6(17) . .
C14 C15 C16 C11 -3(4) . .
C11 P1 C17 C22 70.1(6) . .
C1 P1 C17 C22 176.7(5) . .
Ir1 P1 C17 C22 -62.8(5) . .
C11 P1 C17 C18 -108.6(6) . .
C1 P1 C17 C18 -2.0(6) . .
Ir1 P1 C17 C18 118.4(5) . .
C22 C17 C18 C19 -0.4(10) . .
P1 C17 C18 C19 178.4(5) . .
C17 C18 C19 C20 -0.6(11) . .
C18 C19 C20 C21 0.5(12) . .
C19 C20 C21 C22 0.6(12) . .
C18 C17 C22 C21 1.5(10) . .
P1 C17 C22 C21 -177.3(5) . .
C20 C21 C22 C17 -1.6(11) . .
C29 P2 C23 C28 -105.1(5) . .
C6 P2 C23 C28 4.9(5) . .
Ir2 P2 C23 C28 125.2(4) . .
C29 P2 C23 C24 75.0(5) . .
C6 P2 C23 C24 -174.9(5) . .
Ir2 P2 C23 C24 -54.6(5) . .
C28 C23 C24 C25 0.0(9) . .
P2 C23 C24 C25 179.8(5) . .
C23 C24 C25 C26 -0.9(10) . .
C24 C25 C26 C27 1.5(10) . .
C25 C26 C27 C28 -1.2(10) . .
C24 C23 C28 C27 0.3(9) . .
P2 C23 C28 C27 -179.5(5) . .
C26 C27 C28 C23 0.3(9) . .
C23 P2 C29 C34 -29.7(6) . .
C6 P2 C29 C34 -139.2(5) . .
Ir2 P2 C29 C34 99.8(5) . .
C23 P2 C29 C30 158.4(5) . .
C6 P2 C29 C30 48.9(6) . .
Ir2 P2 C29 C30 -72.1(5) . .
C34 C29 C30 C31 -0.2(10) . .
P2 C29 C30 C31 171.9(5) . .
C29 C30 C31 C32 -1.0(10) . .
C30 C31 C32 C33 2.4(11) . .
C31 C32 C33 C34 -2.6(11) . .
C32 C33 C34 C29 1.4(10) . .
C30 C29 C34 C33 0.0(10) . .
P2 C29 C34 C33 -172.1(5) . .
C35 N3 C36 C37 101(3) . .
C35 N3 C36 C41 -75(3) . .
C41 C36 C37 C38 1.0(10) . .
N3 C36 C37 C38 -174.8(6) . .
C41 C36 C37 C42 -179.8(6) . .
N3 C36 C37 C42 4.4(9) . .
C36 C37 C38 C39 0.3(10) . .
C42 C37 C38 C39 -178.9(7) . .
C37 C38 C39 C40 -0.8(11) . .
C38 C39 C40 C41 0.1(11) . .
C39 C40 C41 C36 1.1(10) . .
C39 C40 C41 C43 -179.1(7) . .
C37 C36 C41 C40 -1.7(10) . .
N3 C36 C41 C40 174.2(6) . .
C37 C36 C41 C43 178.5(6) . .
N3 C36 C41 C43 -5.6(9) . .
C50 C45 C46 C47 -2.4(9) . .
N4 C45 C46 C47 178.6(5) . .
C50 C45 C46 C51 176.3(6) . .
N4 C45 C46 C51 -2.6(8) . .
C45 C46 C47 C48 -2.0(9) . .
C51 C46 C47 C48 179.3(6) . .
C46 C47 C48 C49 3.9(10) . .
C47 C48 C49 C50 -1.4(10) . .
C46 C45 C50 C49 4.7(9) . .
N4 C45 C50 C49 -176.4(5) . .
C46 C45 C50 C52 -172.9(6) . .
N4 C45 C50 C52 6.0(9) . .
C48 C49 C50 C45 -2.7(9) . .
C48 C49 C50 C52 175.0(6) . .
C65 B1 C53 C54 16.7(8) . .
C59 B1 C53 C54 138.3(6) . .
C71 B1 C53 C54 -104.9(7) . .
C65 B1 C53 C58 -163.5(5) . .
C59 B1 C53 C58 -41.9(7) . .
C71 B1 C53 C58 74.9(7) . .
C58 C53 C54 C55 0.0(9) . .
B1 C53 C54 C55 179.8(6) . .
C53 C54 C55 C56 -0.5(11) . .
C54 C55 C56 C57 0.4(12) . .
C55 C56 C57 C58 0.3(12) . .
C56 C57 C58 C53 -1.0(11) . .
C54 C53 C58 C57 0.8(10) . .
B1 C53 C58 C57 -179.0(6) . .
C65 B1 C59 C64 -87.3(7) . .
C53 B1 C59 C64 151.1(6) . .
C71 B1 C59 C64 31.5(7) . .
C65 B1 C59 C60 93.1(6) . .
C53 B1 C59 C60 -28.5(8) . .
C71 B1 C59 C60 -148.1(6) . .
C64 C59 C60 C61 -2.3(9) . .
B1 C59 C60 C61 177.3(6) . .
C59 C60 C61 C62 1.7(10) . .
C60 C61 C62 C63 -0.2(10) . .
C61 C62 C63 C64 -0.6(10) . .
C60 C59 C64 C63 1.6(9) . .
B1 C59 C64 C63 -178.1(6) . .
C62 C63 C64 C59 -0.2(10) . .
C59 B1 C65 C66 162.8(6) . .
C53 B1 C65 C66 -75.9(8) . .
C71 B1 C65 C66 46.2(8) . .
C59 B1 C65 C70 -18.1(8) . .
C53 B1 C65 C70 103.1(6) . .
C71 B1 C65 C70 -134.7(6) . .
C70 C65 C66 C67 0.0(11) . .
B1 C65 C66 C67 179.1(7) . .
C65 C66 C67 C68 0.6(13) . .
C66 C67 C68 C69 -0.8(12) . .
C67 C68 C69 C70 0.5(11) . .
C68 C69 C70 C65 0.1(10) . .
C66 C65 C70 C69 -0.3(9) . .
B1 C65 C70 C69 -179.4(6) . .
C65 B1 C71 C76 -162.0(6) . .
C59 B1 C71 C76 78.9(7) . .
C53 B1 C71 C76 -40.0(8) . .
C65 B1 C71 C72 22.5(8) . .
C59 B1 C71 C72 -96.6(7) . .
C53 B1 C71 C72 144.4(6) . .
C76 C71 C72 C73 -2.4(10) . .
B1 C71 C72 C73 173.5(7) . .
C71 C72 C73 C74 1.4(12) . .
C72 C73 C74 C75 0.4(12) . .
C73 C74 C75 C76 -1.0(12) . .
C72 C71 C76 C75 1.7(10) . .
B1 C71 C76 C75 -174.2(6) . .
C74 C75 C76 C71 -0.1(11) . .
Cl2 C77 C78 Cl1 -65.4(7) . .
Cl3 C79 C80 Cl4 -68.1(12) . .
